data_2004216
loop_
_publ_author_name
'Assefa, Z.'
'Staples, R. J.'
'Fackler, Jnr, J. P.'
'Patterson, H. H.'
'Shankle, G.'

_publ_section_title
;
 Europium(III) Tris[dicyanoargentate(I)] Trihydrate,
 Eu[Ag(CN)~2~]~3~.3H~2~O
;
_journal_issue 12
_journal_name_full 'Acta Crystallographica Section C'
_journal_page_first 2527
_journal_page_last 2529
_journal_paper_doi 10.1107/S0108270195008596
_journal_volume 51
_journal_year 1995
_chemical_formula_moiety 'Eu [Ag (C N )2 ]3 , 3H2 O'
_chemical_formula_structural '[Eu (H2 O)3][Ag (C N)2]3'
_chemical_formula_sum 'C12 H12 Ag6 Eu2 N12 O6'
_chemical_formula_weight 1371.4
_chemical_name_common
;
Europium(III) Tris-[dicyanoArgentate(I)]
;
_space_group_IT_number 193
_symmetry_cell_setting hexagonal
_symmetry_space_group_name_Hall '-P 6c 2'
_symmetry_space_group_name_H-M 'P 63/m c m'
_cell_angle_alpha 90.000000
_cell_angle_beta 90.000000
_cell_angle_gamma 120.000000
_cell_formula_units_Z 2
_cell_length_a 6.6880(10)
_cell_length_b 6.6880(10)
_cell_length_c 18.479(7)
_cell_measurement_reflns_used 25
_cell_measurement_temperature 293(2)
_cell_measurement_theta_max 30.00
_cell_measurement_theta_min 20.00
_cell_volume 715.8(3)
_computing_data_collection 'P3 (Nicolet, 1982)'
_computing_data_reduction 'XTAPE (Nicolet, 1982)'
_computing_publication_material 'CIFGEN (Reibenspies, 1994)'
_computing_structure_refinement 'SHELXL93 (Sheldrick, 1993)'
_computing_structure_solution 'SHELXS86 (Sheldrick, 1985)'
_diffrn_ambient_temperature 293(2)
_diffrn_measurement_device 'Siemens R3m/E diffractometer'
_diffrn_measurement_method '\w (Wyckoff)'
_diffrn_radiation_monochromator graphite
_diffrn_radiation_source 'sealed X-ray tube'
_diffrn_radiation_type 'Mo K\a'
_diffrn_radiation_wavelength 0.71073
_diffrn_reflns_av_R_equivalents 0.052
_diffrn_reflns_av_sigmaI/netI 0.037
_diffrn_reflns_limit_h_max 0
_diffrn_reflns_limit_h_min -4
_diffrn_reflns_limit_k_max 8
_diffrn_reflns_limit_k_min 0
_diffrn_reflns_limit_l_max 22
_diffrn_reflns_limit_l_min 0
_diffrn_reflns_number 1442
_diffrn_reflns_theta_max 25.00
_diffrn_reflns_theta_min 2.00
_diffrn_standards_decay_% 0.50
_diffrn_standards_interval_count 97
_diffrn_standards_number 3
_exptl_absorpt_coefficient_mu 16.699
_exptl_absorpt_correction_T_max 0.921
_exptl_absorpt_correction_T_min 0.757
_exptl_absorpt_correction_type \y-scans
_exptl_crystal_colour colorless
_exptl_crystal_density_diffrn 6.363
_exptl_crystal_description block
_exptl_crystal_F_000 624
_exptl_crystal_size_max 0.3
_exptl_crystal_size_mid 0.25
_exptl_crystal_size_min 0.1
_refine_diff_density_max 2.4230
_refine_diff_density_min -1.8750
_refine_ls_extinction_coef 0.035(3)
_refine_ls_extinction_method 'SHELXL93 (Sheldrick, 1993)'
_refine_ls_goodness_of_fit_all 1.1300
_refine_ls_goodness_of_fit_obs 1.1500
_refine_ls_hydrogen_treatment riding
_refine_ls_matrix_type full
_refine_ls_number_constraints 8
_refine_ls_number_parameters 28
_refine_ls_number_reflns 332
_refine_ls_number_restraints 0
_refine_ls_R_factor_all 0.0373
_refine_ls_R_factor_obs 0.0351
_refine_ls_shift/esd_max 0.0010
_refine_ls_shift/esd_mean 0.0000
_refine_ls_structure_factor_coef Fsqd
_refine_ls_weighting_details 'w=1/[\s^2^(Fo^2^)+(0.0575P)^2^+1.1295P] where P=(Fo^2^+2Fc^2^)/3'
_refine_ls_weighting_scheme calc
_refine_ls_wR_factor_all 0.0924
_refine_ls_wR_factor_obs 0.0899
_reflns_number_observed 306
_reflns_number_total 332
_reflns_observed_criterion I>2\s(I)
_cod_data_source_file br1098.cif
_cod_data_source_block br1098a
_cod_depositor_comments
;
The following automatic conversions were performed:
'_symmetry_cell_setting' value 'Hexagonal ' changed to 'hexagonal'
according to '/home/saulius/struct/CIF-dictionaries/cif_core.dic'
dictionary named 'cif_core.dic' version 2.4.1 from 2010-06-29.

Automatic conversion script
Id: cif_fix_enum 1527 2010-12-29 10:47:43Z saulius 

The following automatic conversions were performed:

'_symmetry_cell_setting' value 'Hexagonal ' changed to 'hexagonal'
according to /home/saulius/struct/CIF-dictionaries/cif_core.dic
dictionary named 'cif_core.dic' version 2.4.1 from 2010-06-29.

Automatic conversion script
Id: cif_fix_values 1715 2011-07-08 13:25:40Z adriana 

The following automatic conversions were performed:

'_refine_ls_weighting_scheme' value 'calc
w=1/[\s^2^(Fo^2^)+(0.0575P)^2^+1.1295P] where P=(Fo^2^+2Fc^2^)/3' was
changed to 'calc'. New tag '_refine_ls_weighting_details' was
created. The value of the new tag was set to
'w=1/[\s^2^(Fo^2^)+(0.0575P)^2^+1.1295P] where P=(Fo^2^+2Fc^2^)/3'.

Automatic conversion script
Id: cif_fix_values 3143 2015-03-26 13:38:13Z robertas 
;
_cod_original_cell_volume 715.8(4)
_cod_database_code 2004216

loop_
_symmetry_equiv_pos_as_xyz
'x, y, z'
'-y, x-y, z'
'-x+y, -x, z'
'-x, -y, z+1/2'
'y, -x+y, z+1/2'
'x-y, x, z+1/2'
'y, x, -z+1/2'
'x-y, -y, -z+1/2'
'-x, -x+y, -z+1/2'
'-y, -x, -z'
'-x+y, y, -z'
'x, x-y, -z'
'-x, -y, -z'
'y, -x+y, -z'
'x-y, x, -z'
'x, y, -z-1/2'
'-y, x-y, -z-1/2'
'-x+y, -x, -z-1/2'
'-y, -x, z-1/2'
'-x+y, y, z-1/2'
'x, x-y, z-1/2'
'y, x, z'
'x-y, -y, z'
'-x, -x+y, z'

loop_
_atom_site_aniso_label
_atom_site_aniso_U_11
_atom_site_aniso_U_22
_atom_site_aniso_U_33
_atom_site_aniso_U_12
_atom_site_aniso_U_13
_atom_site_aniso_U_23
Eu1 0.0179(4) 0.0179(4) 0.0051(5) 0.0089(2) 0.000 0.000
Ag1 0.0445(5) 0.0442(6) 0.0209(5) 0.0221(3) -0.0156(2) 0.000
N1 0.031(2) 0.041(3) 0.025(2) 0.0205(14) -0.0055(15) 0.000
C1 0.031(2) 0.038(3) 0.022(2) 0.0192(14) -0.006(2) 0.000
O1 0.041(2) 0.084(5) 0.028(3) 0.042(2) 0.000 0.000

loop_
_atom_site_label
_atom_site_occupancy
_atom_site_fract_x
_atom_site_fract_y
_atom_site_fract_z
_atom_site_U_iso_or_equiv
_atom_site_thermal_displace_type
_atom_site_calc_flag
_atom_site_refinement_flags
_atom_site_type_symbol
Eu1 1 1.0000 .0 .2500 .0136(4) Uani d S Eu
Ag1 1 .5000 .0 .0 .0366(4) Uani d S Ag
N1 1 .7391(6) .0 .1502(2) .0311(10) Uani d S N
C1 1 .6539(8) .0 .0965(2) .0294(11) Uani d S C
O1 1 1.3666(9) .0 .2500 .046(2) Uani d S O
H1S 1 1.4544(9) .1457 .2500 .050 Uiso d SR H

loop_
_atom_type_symbol
_atom_type_description
_atom_type_scat_dispersion_real
_atom_type_scat_dispersion_imag
_atom_type_scat_source
C C 0.0033 0.0016 'International Tables Vol C Tables 4.2.6.8 and 6.1.1.4'
H H 0.0000 0.0000 'International Tables Vol C Tables 4.2.6.8 and 6.1.1.4'
N N 0.0061 0.0033 'International Tables Vol C Tables 4.2.6.8 and 6.1.1.4'
O O 0.0106 0.0060 'International Tables Vol C Tables 4.2.6.8 and 6.1.1.4'
Ag Ag -0.8971 1.1015 'International Tables Vol C Tables 4.2.6.8 and 6.1.1.4'
Eu Eu -0.1578 3.6682 'International Tables Vol C Tables 4.2.6.8 and 6.1.1.4'

loop_
_geom_angle_atom_site_label_1
_geom_angle_atom_site_label_2
_geom_angle_atom_site_label_3
_geom_angle_site_symmetry_1
_geom_angle_site_symmetry_3
_geom_angle
_geom_angle_publ_flag
O1 Eu1 O1 3_765 2_645 120.0 no
O1 Eu1 O1 3_765 . 120.0 yes
O1 Eu1 O1 2_645 . 120.000(2) no
O1 Eu1 N1 3_765 . 69.90(4) no
O1 Eu1 N1 2_645 . 69.90(4) no
O1 Eu1 N1 . . 133.41(9) yes
O1 Eu1 N1 3_765 18_766 133.41(9) no
O1 Eu1 N1 2_645 18_766 69.90(4) no
O1 Eu1 N1 . 18_766 69.90(4) no
N1 Eu1 N1 . 18_766 139.81(7) yes
O1 Eu1 N1 3_765 2_645 69.90(4) no
O1 Eu1 N1 2_645 2_645 133.41(9) no
O1 Eu1 N1 . 2_645 69.90(4) no
N1 Eu1 N1 . 2_645 73.04(15) no
N1 Eu1 N1 18_766 2_645 139.81(7) no
O1 Eu1 N1 3_765 3_765 133.41(9) no
O1 Eu1 N1 2_645 3_765 69.90(4) no
O1 Eu1 N1 . 3_765 69.90(4) no
N1 Eu1 N1 . 3_765 73.04(15) no
N1 Eu1 N1 18_766 3_765 93.2(2) no
N1 Eu1 N1 2_645 3_765 73.04(15) no
O1 Eu1 N1 3_765 16_556 69.90(4) no
O1 Eu1 N1 2_645 16_556 69.90(4) no
O1 Eu1 N1 . 16_556 133.41(9) no
N1 Eu1 N1 . 16_556 93.2(2) no
N1 Eu1 N1 18_766 16_556 73.04(15) no
N1 Eu1 N1 2_645 16_556 139.81(7) no
N1 Eu1 N1 3_765 16_556 139.81(7) no
O1 Eu1 N1 3_765 17_646 69.90(4) no
O1 Eu1 N1 2_645 17_646 133.41(9) no
O1 Eu1 N1 . 17_646 69.90(4) no
N1 Eu1 N1 . 17_646 139.81(7) no
N1 Eu1 N1 18_766 17_646 73.04(15) no
N1 Eu1 N1 2_645 17_646 93.2(2) no
N1 Eu1 N1 3_765 17_646 139.81(7) no
N1 Eu1 N1 16_556 17_646 73.04(15) no
C1 Ag1 C1 . 13_655 180.0 no
C1 Ag1 Ag1 . 2_545 104.47(7) no
C1 Ag1 Ag1 13_655 2_545 75.53(7) no
C1 Ag1 Ag1 . 2_655 75.53(7) no
C1 Ag1 Ag1 13_655 2_655 104.47(7) no
Ag1 Ag1 Ag1 2_545 2_655 180.0 yes
C1 Ag1 Ag1 . 3_655 75.53(7) no
C1 Ag1 Ag1 13_655 3_655 104.47(7) no
Ag1 Ag1 Ag1 2_545 3_655 60.0 no
Ag1 Ag1 Ag1 2_655 3_655 120.0 no
C1 Ag1 Ag1 . 3_665 104.47(7) no
C1 Ag1 Ag1 13_655 3_665 75.53(7) no
Ag1 Ag1 Ag1 2_545 3_665 120.0 no
Ag1 Ag1 Ag1 2_655 3_665 60.0 no
Ag1 Ag1 Ag1 3_655 3_665 180.0 no
C1 N1 Eu1 . . 166.5(4) yes
N1 C1 Ag1 . . 179.9(4) yes

loop_
_geom_bond_atom_site_label_1
_geom_bond_atom_site_label_2
_geom_bond_site_symmetry_2
_geom_bond_distance
_geom_bond_publ_flag
Eu1 O1 3_765 2.452(6) no
Eu1 O1 2_645 2.452(6) no
Eu1 O1 . 2.452(6) yes
Eu1 N1 . 2.539(4) yes
Eu1 N1 18_766 2.539(4) no
Eu1 N1 2_645 2.539(4) no
Eu1 N1 3_765 2.539(4) no
Eu1 N1 16_556 2.539(4) no
Eu1 N1 17_646 2.539(4) no
Ag1 C1 . 2.059(5) yes
Ag1 C1 13_655 2.059(5) no
Ag1 Ag1 2_545 3.3440(5) yes
Ag1 Ag1 2_655 3.3440(5) no
Ag1 Ag1 3_655 3.3440(5) no
Ag1 Ag1 3_665 3.3440(5) no
N1 C1 . 1.144(6) yes
